data_4119033
loop_
_publ_author_name
'Shivnath Mazumder'
'Deju Shang'
'Daniela E. Negru'
'Mu-Hyun Baik'
'P. Andrew Evans'

_publ_section_title
;
 Stereoselective Rhodium-Catalyzed [3 + 2 + 1] Carbocyclization of
 Alkenylidenecyclopropanes with Carbon Monoxide: Theoretical Evidence for
 a Trimethylenemethane Metallacycle Intermediate
;
_journal_name_full 'Journal of the American Chemical Society'
_journal_page_first 20569
_journal_page_last 20572
_journal_paper_doi 10.1021/ja305467x
_journal_volume 134
_journal_year 2012
_chemical_formula_moiety 'C20 H22 O5'
_chemical_formula_sum 'C20 H22 O5'
_chemical_formula_weight 342.38
_chemical_name_common DJS477
_chemical_name_systematic
;
 ?
;
_space_group_IT_number 29
_symmetry_cell_setting orthorhombic
_symmetry_space_group_name_Hall 'P 2c -2ac'
_symmetry_space_group_name_H-M 'P c a 21'
_atom_sites_solution_hydrogens geom
_atom_sites_solution_primary direct
_atom_sites_solution_secondary difmap
_audit_creation_method SHELXL-97
_cell_angle_alpha 90.00
_cell_angle_beta 90.00
_cell_angle_gamma 90.00
_cell_formula_units_Z 4
_cell_length_a 19.258(5)
_cell_length_b 8.836(2)
_cell_length_c 10.373(3)
_cell_measurement_reflns_used 6179
_cell_measurement_temperature 100(2)
_cell_measurement_theta_max 27.51
_cell_measurement_theta_min 2.53
_cell_volume 1765.1(8)
_computing_cell_refinement 'SAINT v6.45a (Bruker, 2005)'
_computing_data_collection 'SMART v.5.632 (Bruker, 2005)'
_computing_data_reduction 'SAINT v6.45a (Bruker, 2005)'
_computing_structure_refinement 'SHELXL-97 (Sheldrick, 2008)'
_computing_structure_solution 'SHELXS-97 (Sheldrick, 2008)'
_diffrn_ambient_temperature 100(2)
_diffrn_measured_fraction_theta_full 0.999
_diffrn_measured_fraction_theta_max 0.999
_diffrn_measurement_device_type 'Bruker D8 diffractometer with APEX detector'
_diffrn_measurement_method '\w scans with a narrow frame width'
_diffrn_radiation_monochromator graphite
_diffrn_radiation_source 'fine-focus sealed tube'
_diffrn_radiation_type MoK\a
_diffrn_radiation_wavelength 0.71073
_diffrn_reflns_av_R_equivalents 0.0288
_diffrn_reflns_av_sigmaI/netI 0.0312
_diffrn_reflns_limit_h_max 20
_diffrn_reflns_limit_h_min -23
_diffrn_reflns_limit_k_max 10
_diffrn_reflns_limit_k_min -8
_diffrn_reflns_limit_l_max 11
_diffrn_reflns_limit_l_min -12
_diffrn_reflns_number 8950
_diffrn_reflns_theta_full 25.68
_diffrn_reflns_theta_max 25.68
_diffrn_reflns_theta_min 2.12
_exptl_absorpt_coefficient_mu 0.092
_exptl_absorpt_correction_T_max 0.9774
_exptl_absorpt_correction_T_min 0.9554
_exptl_absorpt_correction_type multi-scan
_exptl_absorpt_process_details 'SADABS V2008-1 (Sheldrick, 2008)'
_exptl_crystal_colour colouless
_exptl_crystal_density_diffrn 1.288
_exptl_crystal_description prism
_exptl_crystal_F_000 728
_exptl_crystal_size_max 0.50
_exptl_crystal_size_mid 0.40
_exptl_crystal_size_min 0.25
_refine_diff_density_max 0.203
_refine_diff_density_min -0.185
_refine_diff_density_rms 0.032
_refine_ls_abs_structure_details 'Flack H D (1983), Acta Cryst. A39, 876-881'
_refine_ls_abs_structure_Flack 0.2(7)
_refine_ls_extinction_method none
_refine_ls_goodness_of_fit_ref 0.982
_refine_ls_hydrogen_treatment refall
_refine_ls_matrix_type full
_refine_ls_number_parameters 314
_refine_ls_number_reflns 2924
_refine_ls_number_restraints 1
_refine_ls_restrained_S_all 0.982
_refine_ls_R_factor_all 0.0293
_refine_ls_R_factor_gt 0.0280
_refine_ls_shift/su_max 0.012
_refine_ls_shift/su_mean 0.001
_refine_ls_structure_factor_coef Fsqd
_refine_ls_weighting_details 'calc w=1/[\s^2^(Fo^2^)+(0.0481P)^2^+0.2374P] where P=(Fo^2^+2Fc^2^)/3'
_refine_ls_weighting_scheme calc
_refine_ls_wR_factor_gt 0.0717
_refine_ls_wR_factor_ref 0.0728
_reflns_number_gt 2818
_reflns_number_total 2924
_reflns_threshold_expression >2sigma(I)
_cod_data_source_file ja305467x_si_002.cif
_cod_data_source_block djs0477
_cod_database_code 4119033

loop_
_symmetry_equiv_pos_as_xyz
'x, y, z'
'-x, -y, z+1/2'
'-x+1/2, y, z+1/2'
'x+1/2, -y, z'

loop_
_atom_site_label
_atom_site_type_symbol
_atom_site_fract_x
_atom_site_fract_y
_atom_site_fract_z
_atom_site_U_iso_or_equiv
_atom_site_adp_type
_atom_site_occupancy
_atom_site_symmetry_multiplicity
_atom_site_calc_flag
O1 O -0.02059(6) 0.77759(12) 0.40818(11) 0.0248(2) Uani 1 1 d
O3 O 0.02997(7) 0.84541(13) -0.02238(11) 0.0308(3) Uani 1 1 d
O5 O 0.23076(5) 1.11285(12) 0.55846(11) 0.0271(3) Uani 1 1 d
O2 O -0.08321(5) 0.87856(12) 0.24738(11) 0.0240(2) Uani 1 1 d
O4 O -0.00294(6) 0.64603(11) 0.09626(12) 0.0252(2) Uani 1 1 d
C1 C -0.02441(7) 0.82964(15) 0.30167(15) 0.0179(3) Uani 1 1 d
C4 C 0.01999(7) 0.78751(15) 0.08010(16) 0.0191(3) Uani 1 1 d
C12 C 0.12724(7) 1.05206(16) 0.21482(14) 0.0176(3) Uani 1 1 d
C10 C 0.17627(8) 1.22479(17) 0.37981(16) 0.0217(3) Uani 1 1 d
C11 C 0.14613(7) 1.20586(16) 0.26530(16) 0.0201(3) Uani 1 1 d
C3 C 0.03591(7) 0.85745(15) 0.21045(15) 0.0175(3) Uani 1 1 d
C6 C 0.10525(8) 0.78787(15) 0.25901(16) 0.0198(3) Uani 1 1 d
C7 C 0.15278(7) 0.91935(15) 0.29761(15) 0.0183(3) Uani 1 1 d
C9 C 0.19072(7) 1.09945(16) 0.46879(15) 0.0206(3) Uani 1 1 d
C5 C -0.01573(10) 0.5607(2) -0.02057(19) 0.0325(4) Uani 1 1 d
C15 C 0.17332(7) 0.82079(17) 0.52378(15) 0.0216(3) Uani 1 1 d
C2 C -0.14422(9) 0.8729(2) 0.32805(19) 0.0330(4) Uani 1 1 d
C14 C 0.12937(9) 1.33531(18) 0.17841(17) 0.0269(4) Uani 1 1 d
C8 C 0.14988(7) 0.95442(16) 0.44269(15) 0.0187(3) Uani 1 1 d
C13 C 0.04821(7) 1.03019(16) 0.20229(15) 0.0169(3) Uani 1 1 d
C16 C 0.13381(9) 0.7711(2) 0.62590(17) 0.0302(4) Uani 1 1 d
C20 C 0.23394(9) 0.74294(19) 0.49324(18) 0.0305(4) Uani 1 1 d
C19 C 0.25250(10) 0.61384(19) 0.56022(18) 0.0343(4) Uani 1 1 d
C18 C 0.21144(10) 0.5624(2) 0.6601(2) 0.0369(4) Uani 1 1 d
C17 C 0.15282(11) 0.6426(2) 0.6940(2) 0.0429(5) Uani 1 1 d
H7 H 0.2624(11) 0.776(2) 0.424(2) 0.031(5) Uiso 1 1 d
H8 H 0.1569(11) 1.328(2) 0.093(2) 0.038(5) Uiso 1 1 d
H9 H 0.1999(10) 0.8961(18) 0.2759(18) 0.021(4) Uiso 1 1 d
H10 H 0.1009(8) 0.9776(17) 0.4644(16) 0.013(4) Uiso 1 1 d
H11 H 0.2229(10) 0.478(2) 0.706(2) 0.036(5) Uiso 1 1 d
H12 H 0.1482(8) 1.0433(17) 0.1320(17) 0.014(4) Uiso 1 1 d
H14 H 0.2952(11) 0.557(2) 0.5354(19) 0.029(5) Uiso 1 1 d
H15 H -0.1411(12) 0.940(2) 0.399(2) 0.042(6) Uiso 1 1 d
H17 H 0.1912(8) 1.3185(19) 0.4130(16) 0.014(4) Uiso 1 1 d
H19 H 0.0917(10) 0.8257(19) 0.6461(18) 0.022(4) Uiso 1 1 d
H2 H 0.0316(9) 1.070(2) 0.129(2) 0.022(4) Uiso 1 1 d
H4 H -0.0331(12) 0.469(3) 0.008(3) 0.051(7) Uiso 1 1 d
H5 H -0.1529(12) 0.771(3) 0.360(2) 0.043(6) Uiso 1 1 d
H6 H 0.0277(14) 0.546(3) -0.069(3) 0.062(8) Uiso 1 1 d
H1 H 0.1402(9) 1.430(2) 0.2155(18) 0.019(4) Uiso 1 1 d
H3 H -0.0482(13) 0.624(3) -0.073(3) 0.058(7) Uiso 1 1 d
H16 H 0.0976(9) 0.7232(18) 0.3273(18) 0.016(4) Uiso 1 1 d
H18 H 0.0216(9) 1.081(2) 0.2752(19) 0.023(4) Uiso 1 1 d
H13 H 0.1273(9) 0.730(2) 0.1893(18) 0.022(4) Uiso 1 1 d
H20 H 0.0797(13) 1.334(2) 0.161(2) 0.045(6) Uiso 1 1 d
H21 H 0.1240(12) 0.614(2) 0.759(3) 0.049(6) Uiso 1 1 d
H22 H -0.1816(11) 0.904(2) 0.277(2) 0.038(5) Uiso 1 1 d

loop_
_atom_site_aniso_label
_atom_site_aniso_U_11
_atom_site_aniso_U_22
_atom_site_aniso_U_33
_atom_site_aniso_U_23
_atom_site_aniso_U_13
_atom_site_aniso_U_12
O1 0.0320(6) 0.0233(5) 0.0191(6) 0.0046(4) 0.0024(5) 0.0014(4)
O3 0.0481(7) 0.0277(6) 0.0166(6) 0.0009(4) -0.0017(5) -0.0044(5)
O5 0.0231(5) 0.0335(6) 0.0245(6) -0.0050(5) -0.0057(5) 0.0005(4)
O2 0.0180(5) 0.0349(5) 0.0191(6) 0.0022(4) 0.0016(4) -0.0010(4)
O4 0.0340(6) 0.0183(5) 0.0233(6) -0.0047(4) -0.0032(5) -0.0037(4)
C1 0.0235(7) 0.0129(6) 0.0174(8) -0.0021(6) -0.0011(6) -0.0020(5)
C4 0.0180(6) 0.0191(7) 0.0202(8) 0.0000(6) -0.0006(6) 0.0018(5)
C12 0.0173(7) 0.0200(7) 0.0156(7) -0.0005(5) 0.0018(6) -0.0008(5)
C10 0.0207(7) 0.0196(7) 0.0248(9) -0.0040(6) 0.0010(6) -0.0040(6)
C11 0.0169(6) 0.0194(7) 0.0240(8) 0.0017(6) 0.0045(6) -0.0032(5)
C3 0.0197(7) 0.0162(7) 0.0166(7) 0.0006(5) -0.0009(6) -0.0001(5)
C6 0.0227(7) 0.0163(7) 0.0203(8) 0.0000(6) -0.0023(6) 0.0025(6)
C7 0.0155(6) 0.0202(7) 0.0190(8) -0.0010(6) 0.0005(6) 0.0015(5)
C9 0.0158(6) 0.0260(7) 0.0200(8) -0.0039(6) 0.0020(6) 0.0031(5)
C5 0.0410(10) 0.0240(8) 0.0324(10) -0.0122(7) -0.0060(8) 0.0008(7)
C15 0.0216(7) 0.0243(7) 0.0189(7) -0.0011(6) -0.0056(6) -0.0001(6)
C2 0.0199(8) 0.0532(12) 0.0258(10) 0.0009(8) 0.0057(7) -0.0025(8)
C14 0.0334(9) 0.0197(8) 0.0276(10) 0.0042(6) -0.0016(7) -0.0070(6)
C8 0.0170(6) 0.0223(7) 0.0168(7) -0.0006(6) -0.0014(6) 0.0027(5)
C13 0.0186(6) 0.0159(6) 0.0161(7) 0.0005(6) -0.0020(6) 0.0007(5)
C16 0.0239(7) 0.0387(9) 0.0280(10) 0.0078(7) -0.0005(7) 0.0051(7)
C20 0.0316(8) 0.0363(8) 0.0236(9) 0.0027(7) -0.0001(7) 0.0086(7)
C19 0.0358(9) 0.0352(8) 0.0320(10) 0.0009(7) -0.0092(8) 0.0130(8)
C18 0.0394(9) 0.0287(9) 0.0427(11) 0.0136(8) -0.0151(9) 0.0022(7)
C17 0.0341(10) 0.0521(12) 0.0426(12) 0.0246(9) 0.0016(9) -0.0009(8)

loop_
_atom_type_symbol
_atom_type_description
_atom_type_scat_dispersion_real
_atom_type_scat_dispersion_imag
_atom_type_scat_source
C C 0.0033 0.0016 'International Tables Vol C Tables 4.2.6.8 and 6.1.1.4'
H H 0.0000 0.0000 'International Tables Vol C Tables 4.2.6.8 and 6.1.1.4'
O O 0.0106 0.0060 'International Tables Vol C Tables 4.2.6.8 and 6.1.1.4'

loop_
_geom_angle_atom_site_label_1
_geom_angle_atom_site_label_2
_geom_angle_atom_site_label_3
_geom_angle
_geom_angle_publ_flag
C1 O2 C2 115.74(13) yes
C4 O4 C5 115.99(13) yes
O1 C1 O2 124.36(13) yes
O1 C1 C3 126.12(13) yes
O2 C1 C3 109.47(12) yes
C1 C3 C4 109.56(11) no
C1 C3 C6 113.04(12) no
C1 C3 C13 108.12(11) no
C4 C3 C6 107.53(11) no
C4 C3 C13 112.58(12) no
C6 C3 C13 106.05(11) no
O3 C4 O4 124.41(15) yes
O3 C4 C3 125.84(13) yes
O4 C4 C3 109.63(13) yes
C3 C6 C7 107.34(11) no
C6 C7 C8 112.76(12) no
C6 C7 C12 103.99(11) no
C8 C7 C12 112.47(11) no
C7 C8 C9 108.89(12) no
C7 C8 C15 112.01(12) no
C9 C8 C15 113.65(12) no
O5 C9 C8 123.00(13) yes
O5 C9 C10 121.90(13) yes
C8 C9 C10 115.07(13) no
C9 C10 C11 123.24(14) no
C10 C11 C12 122.01(14) no
C10 C11 C14 122.45(14) no
C12 C11 C14 115.53(13) no
C7 C12 C11 114.77(12) no
C7 C12 C13 105.56(11) no
C11 C12 C13 112.50(11) no
C3 C13 C12 105.70(11) no
C8 C15 C16 120.67(13) no
C8 C15 C20 120.51(14) no
C16 C15 C20 118.78(15) no
C15 C16 C17 120.50(16) no
C16 C17 C18 120.48(18) no
C17 C18 C19 119.43(17) no
C18 C19 C20 120.05(17) no
C15 C20 C19 120.68(16) no
O2 C2 H5 111.7(14) no
O2 C2 H15 112.2(14) no
O2 C2 H22 106.8(13) no
H5 C2 H15 109.0(17) no
H5 C2 H22 109.4(18) no
H15 C2 H22 107.8(18) no
O4 C5 H3 105.7(17) no
O4 C5 H4 104.4(19) no
O4 C5 H6 110.6(17) no
H3 C5 H4 116(2) no
H3 C5 H6 109(2) no
H4 C5 H6 111(2) no
C3 C6 H13 109.8(11) no
C3 C6 H16 110.9(11) no
C7 C6 H13 109.2(10) no
C7 C6 H16 111.4(11) no
H13 C6 H16 108.2(15) no
C6 C7 H9 110.0(10) no
C8 C7 H9 107.9(11) no
C12 C7 H9 109.7(10) no
C7 C8 H10 107.4(10) no
C9 C8 H10 106.0(9) no
C15 C8 H10 108.5(9) no
C9 C10 H17 112.1(10) no
C11 C10 H17 124.7(10) no
C7 C12 H12 107.9(9) no
C11 C12 H12 106.6(9) no
C13 C12 H12 109.4(10) no
C3 C13 H2 112.3(11) no
C3 C13 H18 108.5(10) no
C12 C13 H2 112.0(11) no
C12 C13 H18 112.3(10) no
H2 C13 H18 106.1(16) no
C11 C14 H1 112.7(11) no
C11 C14 H8 111.0(10) no
C11 C14 H20 108.4(11) no
H1 C14 H8 106.9(15) no
H1 C14 H20 107.7(15) no
H8 C14 H20 110.1(17) no
C15 C16 H19 118.1(11) no
C17 C16 H19 121.3(11) no
C16 C17 H21 116.4(13) no
C18 C17 H21 123.1(13) no
C17 C18 H11 119.0(12) no
C19 C18 H11 121.5(12) no
C18 C19 H14 120.0(11) no
C20 C19 H14 119.9(11) no
C15 C20 H7 120.3(12) no
C19 C20 H7 119.0(12) no

loop_
_geom_bond_atom_site_label_1
_geom_bond_atom_site_label_2
_geom_bond_distance
_geom_bond_publ_flag
O1 C1 1.1990(19) yes
O2 C1 1.3365(18) yes
O2 C2 1.443(2) yes
O3 C4 1.195(2) yes
O4 C4 1.3364(17) yes
O4 C5 1.448(2) yes
O5 C9 1.2140(19) yes
C1 C3 1.518(2) no
C3 C4 1.518(2) no
C3 C6 1.554(2) no
C3 C13 1.547(2) no
C6 C7 1.532(2) no
C7 C8 1.538(2) no
C7 C12 1.534(2) no
C8 C9 1.528(2) no
C8 C15 1.518(2) no
C9 C10 1.468(2) no
C10 C11 1.333(2) no
C11 C12 1.501(2) no
C11 C14 1.492(2) no
C12 C13 1.540(2) no
C15 C16 1.376(2) no
C15 C20 1.392(2) no
C16 C17 1.386(3) no
C17 C18 1.379(3) no
C18 C19 1.380(3) no
C19 C20 1.383(2) no
C2 H5 0.97(3) no
C2 H15 0.95(2) no
C2 H22 0.94(2) no
C5 H3 1.00(3) no
C5 H4 0.93(3) no
C5 H6 0.98(3) no
C6 H13 0.982(18) no
C6 H16 0.922(18) no
C7 H9 0.957(19) no
C8 H10 0.991(16) no
C10 H17 0.942(17) no
C12 H12 0.952(17) no
C13 H2 0.90(2) no
C13 H18 1.018(19) no
C14 H1 0.944(18) no
C14 H8 1.04(2) no
C14 H20 0.97(2) no
C16 H19 0.967(19) no
C17 H21 0.91(3) no
C18 H11 0.912(19) no
C19 H14 1.00(2) no
C20 H7 0.95(2) no

loop_
_geom_hbond_atom_site_label_D
_geom_hbond_atom_site_label_H
_geom_hbond_atom_site_label_A
_geom_hbond_distance_DH
_geom_hbond_distance_HA
_geom_hbond_distance_DA
_geom_hbond_angle_DHA
_geom_hbond_site_symmetry_A
_geom_hbond_publ_flag
C13 H2 O3 0.90(2) 2.531(19) 2.867(2) 102.9(13) . yes
C12 H12 O5 0.952(17) 2.529(16) 3.2245(19) 130.0(12) 3_554 yes
C6 H16 O1 0.922(18) 2.473(17) 2.877(2) 106.7(12) . yes
C13 H18 O3 1.018(19) 2.412(19) 3.411(2) 166.7(15) 2_575 yes
C2 H22 O5 0.94(2) 2.46(2) 3.258(2) 143.1(16) 2_574 yes

loop_
_geom_torsion_atom_site_label_1
_geom_torsion_atom_site_label_2
_geom_torsion_atom_site_label_3
_geom_torsion_atom_site_label_4
_geom_torsion
_geom_torsion_publ_flag
C2 O2 C1 O1 3.1(2) no
C2 O2 C1 C3 -174.26(12) no
C5 O4 C4 O3 0.2(2) no
C5 O4 C4 C3 -175.83(12) no
O1 C1 C3 C4 129.07(15) no
O1 C1 C3 C6 9.2(2) no
O1 C1 C3 C13 -107.92(16) no
O2 C1 C3 C4 -53.67(14) no
O2 C1 C3 C6 -173.57(11) no
O2 C1 C3 C13 69.35(14) no
C1 C3 C4 O3 136.12(15) no
C1 C3 C4 O4 -47.92(15) no
C6 C3 C4 O3 -100.67(17) no
C6 C3 C4 O4 75.30(14) no
C13 C3 C4 O3 15.8(2) no
C13 C3 C4 O4 -168.26(11) no
C1 C3 C6 C7 -109.99(13) no
C4 C3 C6 C7 128.96(13) no
C13 C3 C6 C7 8.31(16) no
C1 C3 C13 C12 134.37(12) no
C4 C3 C13 C12 -104.47(13) no
C6 C3 C13 C12 12.86(15) no
C3 C6 C7 C8 95.93(14) no
C3 C6 C7 C12 -26.18(15) no
C6 C7 C8 C9 -172.28(11) no
C6 C7 C8 C15 61.17(15) no
C12 C7 C8 C9 -55.07(14) no
C12 C7 C8 C15 178.38(11) no
C6 C7 C12 C11 158.73(12) no
C6 C7 C12 C13 34.27(14) no
C8 C7 C12 C11 36.42(16) no
C8 C7 C12 C13 -88.04(13) no
C7 C8 C9 O5 -135.94(14) no
C7 C8 C9 C10 46.16(16) no
C15 C8 C9 O5 -10.3(2) no
C15 C8 C9 C10 171.77(13) no
C7 C8 C15 C16 -130.52(15) no
C7 C8 C15 C20 47.16(18) no
C9 C8 C15 C16 105.55(16) no
C9 C8 C15 C20 -76.78(18) no
O5 C9 C10 C11 163.89(15) no
C8 C9 C10 C11 -18.2(2) no
C9 C10 C11 C12 -2.9(2) no
C9 C10 C11 C14 177.56(14) no
C10 C11 C12 C7 -6.7(2) no
C10 C11 C12 C13 114.01(16) no
C14 C11 C12 C7 172.87(13) no
C14 C11 C12 C13 -66.41(17) no
C7 C12 C13 C3 -29.38(15) no
C11 C12 C13 C3 -155.25(13) no
C8 C15 C16 C17 175.40(16) no
C20 C15 C16 C17 -2.3(3) no
C8 C15 C20 C19 -174.68(15) no
C16 C15 C20 C19 3.0(3) no
C15 C16 C17 C18 -0.3(3) no
C16 C17 C18 C19 2.1(3) no
C17 C18 C19 C20 -1.4(3) no
C18 C19 C20 C15 -1.2(3) no
